data_4077259
loop_
_publ_author_name
'Peckham, Timothy J.'
'Nguyen, Paul'
'Bourke, Sara C.'
'Wang, Qinyan'
'Harrison, Daryll G.'
'Zoricak, Peter'
'Russell, Charles'
'Liable-Sands, Louise M.'
'Rheingold, Arnold L.'
'Lough, Alan J.'
'Manners, Ian'

_publ_section_title
;
 Ring-Opening Polymerization Behavior ofansa- and
 Spirocyclicansa-Zirconocene Complexes
;
_journal_issue 14
_journal_name_full Organometallics
_journal_page_first 3035
_journal_paper_doi 10.1021/om001023p
_journal_volume 20
_journal_year 2001
_chemical_formula_sum 'C17 H26 N2 Si Zr'
_chemical_formula_weight 377.71
_chemical_name_systematic
;
 ?
;
_space_group_IT_number 2
_symmetry_space_group_name_Hall '-P 1'
_symmetry_space_group_name_H-M 'P -1'
_atom_sites_solution_hydrogens geom
_atom_sites_solution_primary direct
_atom_sites_solution_secondary difmap
_audit_creation_method SHELXL
_cell_angle_alpha 94.6170(10)
_cell_angle_beta 99.0970(10)
_cell_angle_gamma 113.1860(10)
_cell_formula_units_Z 2
_cell_length_a 8.2103(2)
_cell_length_b 8.53240(10)
_cell_length_c 14.7223(3)
_cell_measurement_temperature 223(2)
_cell_volume 924.48(3)
_computing_structure_refinement 'SHELXL-93 (Sheldrick, 1993)'
_computing_structure_solution 'SHELXS-86 (Sheldrick, 1990)'
_diffrn_ambient_temperature 223(2)
_diffrn_radiation_monochromator graphite
_diffrn_radiation_source 'fine-focus sealed tube'
_diffrn_radiation_type MoK\a
_diffrn_radiation_wavelength 0.71073
_diffrn_reflns_av_R_equivalents 0.0221
_diffrn_reflns_av_sigmaI/netI 0.0406
_diffrn_reflns_limit_h_max 9
_diffrn_reflns_limit_h_min -10
_diffrn_reflns_limit_k_max 9
_diffrn_reflns_limit_k_min -10
_diffrn_reflns_limit_l_max 18
_diffrn_reflns_limit_l_min -19
_diffrn_reflns_number 6107
_diffrn_reflns_theta_max 27.92
_diffrn_reflns_theta_min 1.42
_exptl_absorpt_coefficient_mu 0.656
_exptl_crystal_density_diffrn 1.357
_exptl_crystal_F_000 392
_exptl_crystal_size_max 0.40
_exptl_crystal_size_mid 0.40
_exptl_crystal_size_min 0.15
_refine_diff_density_max 0.747
_refine_diff_density_min -0.845
_refine_diff_density_rms 0.108
_refine_ls_extinction_method none
_refine_ls_goodness_of_fit_all 1.082
_refine_ls_goodness_of_fit_obs 1.065
_refine_ls_matrix_type full
_refine_ls_number_parameters 190
_refine_ls_number_reflns 3813
_refine_ls_number_restraints 0
_refine_ls_restrained_S_all 1.456
_refine_ls_restrained_S_obs 1.065
_refine_ls_R_factor_all 0.0460
_refine_ls_R_factor_obs 0.0359
_refine_ls_shift/esd_max 0.000
_refine_ls_shift/esd_mean 0.000
_refine_ls_structure_factor_coef Fsqd
_refine_ls_weighting_details 'w=1/[\s^2^(Fo^2^)+(0.1000P)^2^+0.0000P] where P=(Fo^2^+2Fc^2^)/3'
_refine_ls_weighting_scheme calc
_refine_ls_wR_factor_all 0.1776
_refine_ls_wR_factor_obs 0.1226
_reflns_number_observed 3432
_reflns_number_total 3834
_reflns_observed_criterion >2sigma(I)
_cod_data_source_file om001023p.cif
_cod_data_source_block iany
_cod_depositor_comments
;
The following automatic conversions were performed:

'_refine_ls_weighting_scheme' value 'calc
w=1/[\s^2^(Fo^2^)+(0.1000P)^2^+0.0000P] where P=(Fo^2^+2Fc^2^)/3' was
changed to 'calc'. New tag '_refine_ls_weighting_details' was
created. The value of the new tag was set to
'w=1/[\s^2^(Fo^2^)+(0.1000P)^2^+0.0000P] where P=(Fo^2^+2Fc^2^)/3'.

Automatic conversion script
Id: cif_fix_values 3143 2015-03-26 13:38:13Z robertas 
;
_cod_database_code 4077259

loop_
_symmetry_equiv_pos_as_xyz
'x, y, z'
'-x, -y, -z'

loop_
_atom_site_aniso_label
_atom_site_aniso_U_11
_atom_site_aniso_U_22
_atom_site_aniso_U_33
_atom_site_aniso_U_23
_atom_site_aniso_U_13
_atom_site_aniso_U_12
Zr1 0.0200(2) 0.0306(2) 0.0229(2) 0.00364(11) 0.00351(11) 0.00920(13)
Si1 0.0269(4) 0.0536(6) 0.0277(4) 0.0124(4) 0.0027(3) 0.0146(4)
N1 0.0334(14) 0.044(2) 0.0285(13) 0.0030(11) 0.0007(10) 0.0114(12)
N2 0.037(2) 0.032(2) 0.064(2) 0.0090(13) 0.0145(14) 0.0150(12)
C1 0.030(2) 0.042(2) 0.045(2) 0.0228(15) 0.0120(13) 0.0110(13)
C2 0.0230(14) 0.067(2) 0.040(2) 0.019(2) 0.0090(13) 0.017(2)
C3 0.037(2) 0.086(3) 0.037(2) 0.013(2) 0.0156(14) 0.036(2)
C4 0.042(2) 0.073(3) 0.0256(15) 0.006(2) 0.0106(13) 0.027(2)
C5 0.028(2) 0.057(2) 0.033(2) 0.0187(15) 0.0099(12) 0.0198(15)
C6 0.031(2) 0.050(2) 0.039(2) 0.0124(14) 0.0097(13) 0.0264(15)
C7 0.031(2) 0.065(2) 0.033(2) 0.013(2) 0.0133(13) 0.024(2)
C8 0.0268(15) 0.052(2) 0.045(2) 0.021(2) 0.0099(13) 0.0148(14)
C9 0.0243(14) 0.041(2) 0.037(2) 0.0065(13) -0.0008(12) 0.0082(13)
C10 0.0206(13) 0.055(2) 0.0316(15) 0.0119(14) 0.0051(11) 0.0147(13)
C11 0.038(2) 0.057(2) 0.029(2) 0.0089(14) 0.0047(13) 0.015(2)
C12 0.032(2) 0.060(2) 0.038(2) 0.022(2) 0.0009(13) 0.023(2)
C13 0.037(2) 0.048(2) 0.040(2) 0.0104(15) 0.0046(14) 0.014(2)
C14 0.061(3) 0.055(3) 0.055(2) -0.020(2) -0.005(2) 0.026(2)
C15 0.054(2) 0.093(4) 0.027(2) 0.004(2) 0.003(2) -0.005(2)
C16 0.041(2) 0.058(3) 0.133(5) 0.028(3) 0.007(3) 0.029(2)
C17 0.069(3) 0.044(2) 0.061(2) 0.004(2) 0.019(2) 0.029(2)

loop_
_atom_site_label
_atom_site_type_symbol
_atom_site_fract_x
_atom_site_fract_y
_atom_site_fract_z
_atom_site_U_iso_or_equiv
_atom_site_thermal_displace_type
_atom_site_occupancy
_atom_site_calc_flag
_atom_site_refinement_flags
Zr1 Zr 0.43157(3) -0.20143(3) 0.21146(2) 0.02504(13) Uani 1 d .
Si1 Si 0.65713(12) -0.30000(14) 0.40063(6) 0.0367(2) Uani 1 d .
N1 N 0.2964(4) -0.3599(4) 0.0811(2) 0.0376(6) Uani 1 d .
N2 N 0.3826(4) 0.0159(4) 0.1849(2) 0.0435(7) Uani 1 d .
C1 C 0.2748(4) -0.4684(5) 0.2894(2) 0.0387(7) Uani 1 d .
H1A H 0.2692(4) -0.5850(5) 0.2711(2) 0.046 Uiso 1 calc R
C2 C 0.1324(4) -0.4143(5) 0.2590(2) 0.0428(8) Uani 1 d .
H2A H 0.0159(4) -0.4858(5) 0.2156(2) 0.051 Uiso 1 calc R
C3 C 0.1772(5) -0.2510(6) 0.3116(2) 0.0485(10) Uani 1 d .
H3A H 0.0975(5) -0.1889(6) 0.3112(2) 0.058 Uiso 1 calc R
C4 C 0.3498(5) -0.2017(6) 0.3740(2) 0.0452(9) Uani 1 d .
H4A H 0.4049(5) -0.1020(6) 0.4251(2) 0.054 Uiso 1 calc R
C5 C 0.4103(4) -0.3393(5) 0.3628(2) 0.0377(7) Uani 1 d .
C6 C 0.7145(4) -0.2651(5) 0.2084(2) 0.0365(7) Uani 1 d .
H6A H 0.7113(4) -0.3813(5) 0.1925(2) 0.044 Uiso 1 calc R
C7 C 0.7320(4) -0.1440(5) 0.1461(2) 0.0407(8) Uani 1 d .
H7A H 0.7379(4) -0.1635(5) 0.0797(2) 0.049 Uiso 1 calc R
C8 C 0.7624(4) 0.0162(5) 0.1981(2) 0.0405(8) Uani 1 d .
H8A H 0.7927(4) 0.1270(5) 0.1738(2) 0.049 Uiso 1 calc R
C9 C 0.7666(4) -0.0048(5) 0.2946(2) 0.0368(7) Uani 1 d .
H9A H 0.8047(4) 0.0899(5) 0.3475(2) 0.044 Uiso 1 calc R
C10 C 0.7402(4) -0.1803(5) 0.3023(2) 0.0356(7) Uani 1 d .
C11 C 0.7937(5) -0.2032(5) 0.5239(2) 0.0430(8) Uani 1 d .
H11A H 0.8738(5) -0.0802(5) 0.5317(2) 0.052 Uiso 1 calc R
H11B H 0.7216(5) -0.2279(5) 0.5722(2) 0.052 Uiso 1 calc R
C12 C 0.8906(5) -0.3279(5) 0.5091(2) 0.0420(8) Uani 1 d .
H12A H 1.0068(5) -0.2684(5) 0.4910(2) 0.050 Uiso 1 calc R
H12B H 0.9098(5) -0.3784(5) 0.5652(2) 0.050 Uiso 1 calc R
C13 C 0.7466(5) -0.4685(5) 0.4271(3) 0.0433(8) Uani 1 d .
H13A H 0.6609(5) -0.5695(5) 0.4476(3) 0.052 Uiso 1 calc R
H13B H 0.7989(5) -0.5027(5) 0.3777(3) 0.052 Uiso 1 calc R
C14 C 0.2067(6) -0.5452(6) 0.0523(3) 0.0603(11) Uani 1 d .
H14A H 0.1776(6) -0.6012(6) 0.1060(3) 0.091 Uiso 1 calc R
H14B H 0.2863(6) -0.5849(6) 0.0248(3) 0.091 Uiso 1 calc R
H14C H 0.0962(6) -0.5736(6) 0.0067(3) 0.091 Uiso 1 calc R
C15 C 0.3403(6) -0.2752(7) -0.0023(3) 0.070(2) Uani 1 d .
H15A H 0.3998(6) -0.1509(7) 0.0164(3) 0.106 Uiso 1 calc R
H15B H 0.2294(6) -0.3047(7) -0.0478(3) 0.106 Uiso 1 calc R
H15C H 0.4201(6) -0.3150(7) -0.0295(3) 0.106 Uiso 1 calc R
C16 C 0.1959(6) -0.0150(7) 0.1402(5) 0.075(2) Uani 1 d .
H16A H 0.1306(6) -0.1347(7) 0.1110(5) 0.113 Uiso 1 calc R
H16B H 0.1998(6) 0.0594(7) 0.0934(5) 0.113 Uiso 1 calc R
H16C H 0.1347(6) 0.0099(7) 0.1870(5) 0.113 Uiso 1 calc R
C17 C 0.4818(7) 0.1976(5) 0.2295(3) 0.0560(10) Uani 1 d .
H17A H 0.6043(7) 0.2178(5) 0.2587(3) 0.084 Uiso 1 calc R
H17B H 0.4207(7) 0.2224(5) 0.2763(3) 0.084 Uiso 1 calc R
H17C H 0.4858(7) 0.2724(5) 0.1829(3) 0.084 Uiso 1 calc R

loop_
_atom_type_symbol
_atom_type_description
_atom_type_scat_dispersion_real
_atom_type_scat_dispersion_imag
_atom_type_scat_source
C C 0.0033 0.0016 'International Tables Vol C Tables 4.2.6.8 and 6.1.1.4'
H H 0.0000 0.0000 'International Tables Vol C Tables 4.2.6.8 and 6.1.1.4'
N N 0.0061 0.0033 'International Tables Vol C Tables 4.2.6.8 and 6.1.1.4'
Si Si 0.0817 0.0704 'International Tables Vol C Tables 4.2.6.8 and 6.1.1.4'
Zr Zr -2.9673 0.5597 'International Tables Vol C Tables 4.2.6.8 and 6.1.1.4'

loop_
_geom_angle_atom_site_label_1
_geom_angle_atom_site_label_2
_geom_angle_atom_site_label_3
_geom_angle
N2 Zr1 N1 98.56(13)
N2 Zr1 C4 94.53(13)
N1 Zr1 C4 132.97(12)
N2 Zr1 C6 131.07(11)
N1 Zr1 C6 91.57(12)
C4 Zr1 C6 112.70(12)
N2 Zr1 C1 134.59(12)
N1 Zr1 C1 87.80(12)
C4 Zr1 C1 52.79(13)
C6 Zr1 C1 93.28(11)
N2 Zr1 C5 126.94(13)
N1 Zr1 C5 119.40(12)
C4 Zr1 C5 32.50(12)
C6 Zr1 C5 86.21(11)
C1 Zr1 C5 32.25(11)
N2 Zr1 C10 123.08(12)
N1 Zr1 C10 123.26(12)
C4 Zr1 C10 84.04(11)
C6 Zr1 C10 32.44(11)
C1 Zr1 C10 87.73(10)
C5 Zr1 C10 66.01(10)
N2 Zr1 C9 91.02(12)
N1 Zr1 C9 136.76(11)
C4 Zr1 C9 87.54(11)
C6 Zr1 C9 52.74(12)
C1 Zr1 C9 114.54(11)
C5 Zr1 C9 85.43(11)
C10 Zr1 C9 32.10(11)
N2 Zr1 C2 104.74(12)
N1 Zr1 C2 80.68(11)
C4 Zr1 C2 52.30(12)
C6 Zr1 C2 124.15(12)
C1 Zr1 C2 31.78(11)
C5 Zr1 C2 53.18(10)
C10 Zr1 C2 117.60(10)
C9 Zr1 C2 137.19(10)
N2 Zr1 C3 83.15(13)
N1 Zr1 C3 105.62(12)
C4 Zr1 C3 31.90(11)
C6 Zr1 C3 139.41(11)
C1 Zr1 C3 52.14(13)
C5 Zr1 C3 53.27(11)
C10 Zr1 C3 115.20(10)
C9 Zr1 C3 117.38(12)
C2 Zr1 C3 30.90(13)
N2 Zr1 C8 79.89(11)
N1 Zr1 C8 108.98(11)
C4 Zr1 C8 117.75(12)
C6 Zr1 C8 51.74(12)
C1 Zr1 C8 140.11(11)
C5 Zr1 C8 115.85(10)
C10 Zr1 C8 52.63(10)
C9 Zr1 C8 31.68(10)
C2 Zr1 C8 168.81(11)
C3 Zr1 C8 143.25(13)
N2 Zr1 C7 102.15(12)
N1 Zr1 C7 84.67(11)
C4 Zr1 C7 135.92(11)
C6 Zr1 C7 31.19(11)
C1 Zr1 C7 123.24(12)
C5 Zr1 C7 116.05(11)
C10 Zr1 C7 52.66(10)
C9 Zr1 C7 52.10(11)
C2 Zr1 C7 150.95(13)
C3 Zr1 C7 167.76(11)
C8 Zr1 C7 30.88(12)
C13 Si1 C10 114.9(2)
C13 Si1 C5 126.5(2)
C10 Si1 C5 96.52(14)
C13 Si1 C11 79.7(2)
C10 Si1 C11 117.8(2)
C5 Si1 C11 123.4(2)
C13 Si1 C12 41.19(14)
C10 Si1 C12 113.98(13)
C5 Si1 C12 149.49(13)
C11 Si1 C12 41.2(2)
C14 N1 C15 108.9(3)
C14 N1 Zr1 133.3(3)
C15 N1 Zr1 115.4(2)
C17 N2 C16 109.6(3)
C17 N2 Zr1 129.9(3)
C16 N2 Zr1 117.1(3)
C2 C1 C5 109.5(3)
C2 C1 Zr1 76.4(2)
C5 C1 Zr1 74.0(2)
C3 C2 C1 108.1(3)
C3 C2 Zr1 74.8(2)
C1 C2 Zr1 71.8(2)
C2 C3 C4 107.7(3)
C2 C3 Zr1 74.3(2)
C4 C3 Zr1 71.1(2)
C3 C4 C5 109.2(3)
C3 C4 Zr1 77.0(2)
C5 C4 Zr1 74.3(2)
C1 C5 C4 105.5(3)
C1 C5 Si1 127.8(3)
C4 C5 Si1 121.9(3)
C1 C5 Zr1 73.7(2)
C4 C5 Zr1 73.2(2)
Si1 C5 Zr1 98.73(12)
C7 C6 C10 109.3(3)
C7 C6 Zr1 77.4(2)
C10 C6 Zr1 74.2(2)
C6 C7 C8 108.0(3)
C6 C7 Zr1 71.4(2)
C8 C7 Zr1 74.6(2)
C7 C8 C9 108.3(3)
C7 C8 Zr1 74.6(2)
C9 C8 Zr1 72.2(2)
C8 C9 C10 108.1(3)
C8 C9 Zr1 76.1(2)
C10 C9 Zr1 73.4(2)
C9 C10 C6 106.1(3)
C9 C10 Si1 125.7(3)
C6 C10 Si1 123.7(3)
C9 C10 Zr1 74.5(2)
C6 C10 Zr1 73.4(2)
Si1 C10 Zr1 98.67(12)
C12 C11 Si1 86.4(2)
C13 C12 C11 100.8(3)
C13 C12 Si1 52.2(2)
C11 C12 Si1 52.5(2)
C12 C13 Si1 86.6(2)

loop_
_geom_bond_atom_site_label_1
_geom_bond_atom_site_label_2
_geom_bond_distance
Zr1 N2 2.099(3)
Zr1 N1 2.114(3)
Zr1 C4 2.586(3)
Zr1 C6 2.591(3)
Zr1 C1 2.596(3)
Zr1 C5 2.600(3)
Zr1 C10 2.602(3)
Zr1 C9 2.618(3)
Zr1 C2 2.657(3)
Zr1 C3 2.663(3)
Zr1 C8 2.669(3)
Zr1 C7 2.669(3)
Si1 C13 1.895(4)
Si1 C10 1.899(3)
Si1 C5 1.899(3)
Si1 C11 1.902(3)
Si1 C12 2.395(3)
N1 C14 1.449(5)
N1 C15 1.495(5)
N2 C17 1.474(5)
N2 C16 1.479(5)
C1 C2 1.439(5)
C1 C5 1.443(5)
C2 C3 1.417(6)
C3 C4 1.445(5)
C4 C5 1.451(6)
C6 C7 1.416(5)
C6 C10 1.451(5)
C7 C8 1.421(6)
C8 C9 1.444(5)
C9 C10 1.443(5)
C11 C12 1.579(6)
C12 C13 1.580(5)
